data_4332524
loop_
_publ_author_name
'Manimaran, Bala.'
'Lai, Liang-Jian'
'Thanasekaran, P.'
'Wu, Jing-Yun'
'Liao, Rong-Tang'
'Tseng, Tien-Wen'
'Liu, Yen-Hsiang'
'Lee, Gene-Hsiang'
'Peng, Shie-Ming'
'Lu, Kuang-Lieh'

_publ_section_title
;
 CH&#x00B7;&#x00B7;&#x00B7;\p Interaction for Rhenium-Based
 Rectangles:&#x00A0; An Interaction That Is Rarely Designed into a
 Host&#x2212;Guest Pair
;
_journal_issue 20
_journal_name_full 'Inorganic Chemistry'
_journal_page_first 8070
_journal_page_last 8077
_journal_paper_doi 10.1021/ic0604720
_journal_volume 45
_journal_year 2006
_chemical_formula_sum 'C76 H86 N4 O16 Re4 S4'
_chemical_formula_weight 2184.53
_chemical_name_systematic
; 
 ? 
;
_space_group_IT_number 14
_symmetry_cell_setting monoclinic
_symmetry_space_group_name_Hall '-P 2ybc'
_symmetry_space_group_name_H-M 'P 1 21/c 1'
_atom_sites_solution_hydrogens geom
_atom_sites_solution_primary direct
_atom_sites_solution_secondary difmap
_audit_creation_method SHELXL-97
_cell_angle_alpha 90.00
_cell_angle_beta 99.0816(18)
_cell_angle_gamma 90.00
_cell_formula_units_Z 2
_cell_length_a 10.4003(3)
_cell_length_b 22.2940(6)
_cell_length_c 17.3708(5)
_cell_measurement_reflns_used all
_cell_measurement_temperature 120(1)
_cell_measurement_theta_max 27.50
_cell_measurement_theta_min 1.50
_cell_volume 3977.2(2)
_computing_cell_refinement DENZO-SMN
_computing_data_collection 'NONIUS COLLECT'
_computing_data_reduction DENZO-SMN
_computing_molecular_graphics SHELXTL
_computing_publication_material SHELXTL
_computing_structure_refinement 'SHELXL-97 (Sheldrick, 1997)'
_computing_structure_solution 'SHELXS-97 (Sheldrick, 1990)'
_diffrn_ambient_temperature 120(1)
_diffrn_measured_fraction_theta_full 0.976
_diffrn_measured_fraction_theta_max 0.976
_diffrn_measurement_device_type 'NONIUS KappaCCD'
_diffrn_measurement_method 'phi and omega scans'
_diffrn_radiation_monochromator graphite
_diffrn_radiation_source 'fine-focus sealed tube'
_diffrn_radiation_type MoK\a
_diffrn_radiation_wavelength 0.71073
_diffrn_reflns_av_R_equivalents 0.0542
_diffrn_reflns_av_sigmaI/netI 0.0460
_diffrn_reflns_limit_h_max 13
_diffrn_reflns_limit_h_min -13
_diffrn_reflns_limit_k_max 28
_diffrn_reflns_limit_k_min -28
_diffrn_reflns_limit_l_max 22
_diffrn_reflns_limit_l_min -22
_diffrn_reflns_number 29715
_diffrn_reflns_theta_full 27.50
_diffrn_reflns_theta_max 27.50
_diffrn_reflns_theta_min 1.50
_diffrn_standards_decay_% 0
_exptl_absorpt_coefficient_mu 6.238
_exptl_absorpt_correction_T_max 0.584
_exptl_absorpt_correction_T_min 0.368
_exptl_absorpt_correction_type multi-scan
_exptl_crystal_colour orange-red
_exptl_crystal_density_diffrn 1.824
_exptl_crystal_density_meas ?
_exptl_crystal_density_method 'not measured'
_exptl_crystal_description block
_exptl_crystal_F_000 2124
_exptl_crystal_size_max 0.15
_exptl_crystal_size_mid 0.10
_exptl_crystal_size_min 0.10
_refine_diff_density_max 2.011
_refine_diff_density_min -2.430
_refine_diff_density_rms 0.293
_refine_ls_extinction_coef 0.00060(7)
_refine_ls_extinction_expression Fc^*^=kFc[1+0.001xFc^2^\l^3^/sin(2\q)]^-1/4^
_refine_ls_extinction_method SHELXL
_refine_ls_goodness_of_fit_ref 1.198
_refine_ls_hydrogen_treatment mixed
_refine_ls_matrix_type full
_refine_ls_number_parameters 470
_refine_ls_number_reflns 8926
_refine_ls_number_restraints 3
_refine_ls_restrained_S_all 1.198
_refine_ls_R_factor_all 0.0796
_refine_ls_R_factor_gt 0.0610
_refine_ls_shift/su_max 0.004
_refine_ls_shift/su_mean 0.000
_refine_ls_structure_factor_coef Fsqd
_refine_ls_weighting_details 'calc w=1/[\s^2^(Fo^2^)+(0.0249P)^2^+94.1420P] where P=(Fo^2^+2Fc^2^)/3'
_refine_ls_weighting_scheme calc
_refine_ls_wR_factor_gt 0.1434
_refine_ls_wR_factor_ref 0.1518
_reflns_number_gt 7305
_reflns_number_total 8926
_reflns_threshold_expression >2sigma(I)
_cod_data_source_file ic0604720sup1.cif
_cod_data_source_block ic8303
_cod_depositor_comments
;
The following automatic conversions were performed:

'_symmetry_cell_setting' value 'Monoclinic' changed to 'monoclinic'
according to /home/saulius/struct/CIF-dictionaries/cif_core.dic
dictionary named 'cif_core.dic' version 2.4.2 from 2011-04-26.

Automatic conversion script
Id: cif_fix_values 1891 2012-01-12 08:04:46Z andrius 

The following automatic conversions were performed:

'_exptl_crystal_density_meas' value 'not_measured' was changed to '?'
- the value is perceived as not measured.

Automatic conversion script
Id: cif_fix_values 3008 2015-01-20 13:52:24Z robertas 
;
_cod_original_cell_volume 3977.18(19)
_cod_original_sg_symbol_H-M P2(1)/c
_cod_database_code 4332524

loop_
_symmetry_equiv_pos_as_xyz
'x, y, z'
'-x, y+1/2, -z+1/2'
'-x, -y, -z'
'x, -y-1/2, z-1/2'

loop_
_atom_site_label
_atom_site_type_symbol
_atom_site_fract_x
_atom_site_fract_y
_atom_site_fract_z
_atom_site_U_iso_or_equiv
_atom_site_adp_type
_atom_site_occupancy
_atom_site_symmetry_multiplicity
_atom_site_calc_flag
_atom_site_refinement_flags
Re1 Re 0.50423(5) 0.24367(2) 0.36031(2) 0.02866(14) Uani 1 1 d .
Re2 Re 0.31218(5) 0.35253(2) 0.21925(2) 0.02987(14) Uani 1 1 d .
S1 S 0.2818(3) 0.28902(13) 0.33352(16) 0.0308(6) Uani 1 1 d .
S2 S 0.5430(3) 0.32161(13) 0.26252(15) 0.0296(6) Uani 1 1 d .
O1 O 0.7896(10) 0.2033(6) 0.3928(6) 0.066(3) Uani 1 1 d .
O2 O 0.4333(11) 0.1449(4) 0.2383(5) 0.055(3) Uani 1 1 d .
O3 O 0.4464(11) 0.1595(4) 0.4909(5) 0.057(3) Uani 1 1 d .
O4 O 0.2656(9) 0.2466(4) 0.1054(5) 0.042(2) Uani 1 1 d .
O5 O 0.0230(9) 0.3857(5) 0.1815(6) 0.058(3) Uani 1 1 d .
O6 O 0.3695(11) 0.4368(4) 0.0894(5) 0.054(3) Uani 1 1 d .
N1 N 0.5394(9) 0.3199(4) 0.4435(5) 0.0279(19) Uani 1 1 d .
N2 N 0.6424(9) 0.5738(4) 0.6950(5) 0.0279(19) Uani 1 1 d .
C1 C 0.6850(13) 0.2178(7) 0.3789(9) 0.050(3) Uani 1 1 d .
C2 C 0.4641(12) 0.1822(6) 0.2848(7) 0.037(3) Uani 1 1 d .
C3 C 0.4664(14) 0.1913(6) 0.4419(7) 0.041(3) Uani 1 1 d .
C4 C 0.2803(12) 0.2865(6) 0.1473(7) 0.038(3) Uani 1 1 d .
C5 C 0.1384(14) 0.3753(5) 0.1960(6) 0.037(3) Uani 1 1 d .
C6 C 0.3498(13) 0.4041(5) 0.1377(7) 0.037(3) Uani 1 1 d .
C7 C 0.4604(12) 0.3302(5) 0.4959(7) 0.035(3) Uani 1 1 d .
H7A H 0.3895 0.3037 0.4981 0.042 Uiso 1 1 calc R
C8 C 0.4787(13) 0.3784(5) 0.5471(6) 0.037(3) Uani 1 1 d .
H8A H 0.4212 0.3838 0.5839 0.044 Uiso 1 1 calc R
C9 C 0.5795(11) 0.4186(5) 0.5453(5) 0.025(2) Uani 1 1 d .
C10 C 0.6650(13) 0.4051(6) 0.4927(7) 0.038(3) Uani 1 1 d .
H10A H 0.7383 0.4301 0.4904 0.046 Uiso 1 1 calc R
C11 C 0.6432(12) 0.3566(6) 0.4449(7) 0.037(3) Uani 1 1 d .
H11A H 0.7038 0.3481 0.4108 0.045 Uiso 1 1 calc R
C12 C 0.5996(11) 0.4722(5) 0.5965(6) 0.030(2) Uani 1 1 d .
C13 C 0.7031(13) 0.5110(6) 0.5956(9) 0.048(4) Uani 1 1 d .
H13A H 0.7642 0.5031 0.5615 0.058 Uiso 1 1 calc R
C14 C 0.7196(12) 0.5610(6) 0.6432(8) 0.041(3) Uani 1 1 d .
H14A H 0.7895 0.5875 0.6386 0.049 Uiso 1 1 calc R
C15 C 0.5174(13) 0.4866(5) 0.6492(7) 0.038(3) Uani 1 1 d .
H15A H 0.4445 0.4619 0.6534 0.046 Uiso 1 1 calc R
C16 C 0.5416(13) 0.5370(6) 0.6957(7) 0.038(3) Uani 1 1 d .
H16A H 0.4824 0.5459 0.7306 0.045 Uiso 1 1 calc R
C17 C 0.1589(13) 0.2328(6) 0.2969(8) 0.046(3) Uani 1 1 d .
H17A H 0.0747 0.2536 0.2814 0.055 Uiso 1 1 calc R
H17B H 0.1834 0.2147 0.2492 0.055 Uiso 1 1 calc R
C18 C 0.1391(15) 0.1835(6) 0.3516(8) 0.051(3) Uani 1 1 d .
H18A H 0.0664 0.1580 0.3264 0.061 Uiso 1 1 calc R
H18B H 0.2185 0.1583 0.3599 0.061 Uiso 1 1 calc R
C19 C 0.1105(16) 0.2024(7) 0.4280(9) 0.056(4) Uani 1 1 d .
H19A H 0.0352 0.2301 0.4204 0.067 Uiso 1 1 calc R
H19B H 0.1863 0.2245 0.4560 0.067 Uiso 1 1 calc R
C20 C 0.0797(15) 0.1489(8) 0.4782(9) 0.063(4) Uani 1 1 d .
H20A H 0.0591 0.1637 0.5279 0.095 Uiso 1 1 calc R
H20B H 0.1556 0.1223 0.4879 0.095 Uiso 1 1 calc R
H20C H 0.0050 0.1268 0.4506 0.095 Uiso 1 1 calc R
C21 C 0.5951(11) 0.2878(6) 0.1765(6) 0.034(3) Uani 1 1 d .
H21A H 0.5435 0.2510 0.1627 0.041 Uiso 1 1 calc R
H21B H 0.5752 0.3161 0.1322 0.041 Uiso 1 1 calc R
C22 C 0.7406(12) 0.2717(6) 0.1867(7) 0.041(3) Uani 1 1 d .
H22A H 0.7938 0.3079 0.2017 0.050 Uiso 1 1 calc R
H22B H 0.7612 0.2416 0.2287 0.050 Uiso 1 1 calc R
C23 C 0.7728(13) 0.2465(7) 0.1105(8) 0.053(4) Uani 1 1 d .
H23A H 0.7189 0.2104 0.0962 0.064 Uiso 1 1 calc R
H23B H 0.7496 0.2766 0.0687 0.064 Uiso 1 1 calc R
C24 C 0.9119(16) 0.2303(9) 0.1147(11) 0.077(6) Uani 1 1 d .
H24A H 0.9264 0.2137 0.0645 0.115 Uiso 1 1 calc R
H24B H 0.9356 0.2003 0.1557 0.115 Uiso 1 1 calc R
H24C H 0.9658 0.2662 0.1267 0.115 Uiso 1 1 calc R
C25 C 0.1401(14) 0.4703(8) 0.6274(8) 0.054(4) Uani 1 1 d .
H25A H 0.1896 0.4686 0.6782 0.065 Uiso 1 1 calc R
C26 C 0.1267(12) 0.4213(8) 0.5835(8) 0.051(4) Uani 1 1 d .
H26A H 0.1690 0.3858 0.6044 0.061 Uiso 1 1 calc R
C27 C 0.0533(13) 0.4184(6) 0.5072(9) 0.047(3) Uani 1 1 d .
C28 C -0.0084(13) 0.4729(6) 0.4756(8) 0.042(3) Uani 1 1 d .
C29 C -0.0810(13) 0.4743(7) 0.4007(8) 0.046(3) Uani 1 1 d .
C30 C -0.0906(14) 0.4210(7) 0.3567(9) 0.054(4) Uani 1 1 d .
H30A H -0.1344 0.4220 0.3044 0.065 Uiso 1 1 calc R
C31 C -0.0396(11) 0.3680(7) 0.3862(8) 0.045(3) Uani 1 1 d .
H31A H -0.0553 0.3321 0.3567 0.054 Uiso 1 1 calc R
C32 C 0.0372(16) 0.3670(7) 0.4612(9) 0.056(4) Uani 1 1 d .
H32A H 0.0782 0.3307 0.4804 0.067 Uiso 1 1 calc R
O7 O 0.6986(14) 0.0449(8) 0.6931(7) 0.107(6) Uani 1 1 d .
C33 C 0.6879(14) 0.0265(7) 0.6283(8) 0.054(4) Uani 1 1 d .
C34 C 0.623(2) -0.0338(7) 0.6080(11) 0.081(6) Uani 1 1 d .
H34A H 0.5940 -0.0508 0.6544 0.122 Uiso 1 1 calc R
H34B H 0.6855 -0.0612 0.5897 0.122 Uiso 1 1 calc R
H34C H 0.5479 -0.0284 0.5669 0.122 Uiso 1 1 calc R
C35 C 0.7369(19) 0.0617(9) 0.5649(10) 0.073(5) Uani 1 1 d .
H35A H 0.7746 0.0996 0.5863 0.109 Uiso 1 1 calc R
H35B H 0.6643 0.0701 0.5230 0.109 Uiso 1 1 calc R
H35C H 0.8035 0.0384 0.5441 0.109 Uiso 1 1 calc R
O8 O 0.750(3) 0.0628(13) 0.3367(18) 0.223(15) Uani 1 1 d D
C36 C 0.824(3) 0.0689(12) 0.2869(15) 0.167(16) Uani 1 1 d D
C37 C 0.957(3) 0.0412(14) 0.289(3) 0.22(2) Uani 1 1 d D
H37A H 0.9934 0.0539 0.2424 0.325 Uiso 1 1 calc R
H37B H 0.9499 -0.0026 0.2890 0.325 Uiso 1 1 calc R
H37C H 1.0151 0.0544 0.3357 0.325 Uiso 1 1 calc R
C38 C 0.778(3) 0.1144(12) 0.2264(14) 0.147(14) Uani 1 1 d D
H38A H 0.6909 0.1281 0.2325 0.220 Uiso 1 1 calc R
H38B H 0.7755 0.0966 0.1745 0.220 Uiso 1 1 calc R
H38C H 0.8383 0.1486 0.2321 0.220 Uiso 1 1 calc R

loop_
_atom_site_aniso_label
_atom_site_aniso_U_11
_atom_site_aniso_U_22
_atom_site_aniso_U_33
_atom_site_aniso_U_23
_atom_site_aniso_U_13
_atom_site_aniso_U_12
Re1 0.0348(3) 0.0293(2) 0.0213(2) -0.00240(17) 0.00260(17) 0.00198(18)
Re2 0.0359(3) 0.0292(2) 0.0231(2) -0.00352(17) 0.00023(17) 0.00048(18)
S1 0.0333(15) 0.0324(14) 0.0269(13) -0.0046(11) 0.0049(11) -0.0055(12)
S2 0.0316(14) 0.0349(15) 0.0233(12) -0.0045(11) 0.0070(11) -0.0027(11)
O1 0.048(6) 0.096(9) 0.050(6) -0.016(6) -0.003(5) 0.024(6)
O2 0.090(8) 0.035(5) 0.039(5) -0.013(4) 0.005(5) 0.006(5)
O3 0.103(9) 0.044(5) 0.022(4) 0.006(4) 0.002(5) -0.015(5)
O4 0.048(5) 0.040(5) 0.033(4) -0.019(4) -0.004(4) -0.002(4)
O5 0.039(5) 0.073(7) 0.058(6) -0.014(5) -0.010(5) 0.015(5)
O6 0.092(8) 0.035(5) 0.038(5) 0.005(4) 0.015(5) 0.001(5)
N1 0.031(5) 0.030(5) 0.022(4) -0.003(4) 0.001(4) -0.005(4)
N2 0.033(5) 0.022(4) 0.027(4) 0.001(4) -0.001(4) -0.001(4)
C1 0.032(7) 0.058(9) 0.056(8) -0.007(7) -0.002(6) 0.017(6)
C2 0.040(7) 0.039(7) 0.035(6) 0.002(5) 0.011(5) 0.010(5)
C3 0.059(8) 0.032(6) 0.028(6) -0.005(5) -0.002(6) -0.003(6)
C4 0.037(7) 0.044(7) 0.030(6) -0.003(5) -0.003(5) 0.004(5)
C5 0.066(9) 0.028(6) 0.014(5) -0.004(4) -0.002(5) 0.006(6)
C6 0.046(7) 0.035(6) 0.029(6) -0.010(5) 0.000(5) 0.004(5)
C7 0.037(6) 0.035(6) 0.033(6) -0.001(5) 0.012(5) -0.010(5)
C8 0.048(7) 0.041(7) 0.022(5) -0.010(5) 0.011(5) -0.014(6)
C9 0.033(6) 0.030(5) 0.014(4) 0.002(4) 0.006(4) 0.002(4)
C10 0.043(7) 0.046(7) 0.028(6) -0.008(5) 0.015(5) -0.016(6)
C11 0.030(6) 0.049(7) 0.032(6) -0.007(5) 0.006(5) -0.004(5)
C12 0.034(6) 0.027(5) 0.026(5) 0.000(4) -0.002(5) -0.002(5)
C13 0.043(7) 0.048(8) 0.061(9) -0.023(7) 0.029(7) -0.018(6)
C14 0.033(6) 0.044(7) 0.052(7) -0.021(6) 0.028(6) -0.015(5)
C15 0.053(8) 0.031(6) 0.033(6) -0.010(5) 0.015(6) -0.013(5)
C16 0.048(7) 0.041(7) 0.029(6) -0.010(5) 0.019(5) -0.009(6)
C17 0.044(8) 0.040(7) 0.051(8) -0.008(6) -0.001(6) -0.008(6)
C18 0.055(9) 0.044(8) 0.051(8) 0.005(6) 0.004(7) -0.009(7)
C19 0.058(9) 0.052(9) 0.052(9) 0.000(7) -0.010(7) -0.011(7)
C20 0.053(9) 0.088(12) 0.051(9) 0.026(8) 0.013(7) -0.008(8)
C21 0.035(6) 0.054(7) 0.017(5) -0.007(5) 0.012(5) -0.004(5)
C22 0.038(7) 0.055(8) 0.034(6) -0.011(6) 0.012(5) -0.013(6)
C23 0.039(7) 0.074(10) 0.046(8) -0.023(7) 0.005(6) 0.004(7)
C24 0.057(10) 0.099(14) 0.077(12) -0.040(11) 0.021(9) 0.004(10)
C25 0.045(8) 0.078(11) 0.039(7) 0.002(7) 0.007(6) 0.001(7)
C26 0.018(6) 0.088(11) 0.047(8) 0.008(8) 0.011(6) -0.003(6)
C27 0.031(7) 0.050(8) 0.062(9) 0.005(7) 0.019(6) -0.001(6)
C28 0.037(7) 0.051(8) 0.045(7) 0.005(6) 0.025(6) -0.004(6)
C29 0.033(7) 0.063(9) 0.045(7) 0.004(7) 0.013(6) -0.003(6)
C30 0.035(7) 0.074(11) 0.058(9) -0.007(8) 0.020(7) -0.011(7)
C31 0.023(6) 0.072(10) 0.048(8) -0.006(7) 0.030(6) 0.001(6)
C32 0.064(10) 0.051(9) 0.062(9) 0.002(7) 0.038(8) -0.008(7)
O7 0.098(10) 0.167(15) 0.058(8) -0.063(9) 0.018(7) -0.036(10)
C33 0.047(8) 0.070(10) 0.047(8) -0.015(7) 0.013(7) 0.016(7)
C34 0.133(18) 0.050(10) 0.064(11) -0.002(8) 0.028(11) 0.017(11)
C35 0.081(13) 0.082(13) 0.055(10) 0.002(9) 0.006(9) 0.012(10)
O8 0.23(3) 0.23(3) 0.26(3) 0.03(2) 0.18(3) -0.02(2)
C36 0.22(4) 0.13(3) 0.16(3) -0.09(3) 0.06(3) -0.11(3)
C37 0.19(4) 0.12(3) 0.37(7) -0.12(3) 0.11(4) -0.03(3)
C38 0.28(4) 0.088(18) 0.081(17) 0.005(14) 0.04(2) -0.06(2)

loop_
_atom_type_symbol
_atom_type_description
_atom_type_scat_dispersion_real
_atom_type_scat_dispersion_imag
_atom_type_scat_source
C C 0.0033 0.0016 'International Tables Vol C Tables 4.2.6.8 and 6.1.1.4'
H H 0.0000 0.0000 'International Tables Vol C Tables 4.2.6.8 and 6.1.1.4'
N N 0.0061 0.0033 'International Tables Vol C Tables 4.2.6.8 and 6.1.1.4'
O O 0.0106 0.0060 'International Tables Vol C Tables 4.2.6.8 and 6.1.1.4'
S S 0.1246 0.1234 'International Tables Vol C Tables 4.2.6.8 and 6.1.1.4'
Re Re -1.0185 7.2310 'International Tables Vol C Tables 4.2.6.8 and 6.1.1.4'

loop_
_geom_angle_atom_site_label_1
_geom_angle_atom_site_label_2
_geom_angle_atom_site_label_3
_geom_angle
_geom_angle_site_symmetry_1
_geom_angle_site_symmetry_3
C2 Re1 C3 91.3(5) . .
C2 Re1 C1 90.1(6) . .
C3 Re1 C1 90.1(6) . .
C2 Re1 N1 175.6(4) . .
C3 Re1 N1 91.0(4) . .
C1 Re1 N1 93.6(5) . .
C2 Re1 S1 93.8(4) . .
C3 Re1 S1 95.3(4) . .
C1 Re1 S1 173.2(5) . .
N1 Re1 S1 82.2(2) . .
C2 Re1 S2 94.2(4) . .
C3 Re1 S2 173.3(4) . .
C1 Re1 S2 93.6(5) . .
N1 Re1 S2 83.3(2) . .
S1 Re1 S2 80.58(9) . .
C5 Re2 C6 88.9(5) . .
C5 Re2 C4 90.3(5) . .
C6 Re2 C4 90.7(5) . .
C5 Re2 N2 92.3(4) . 3_666
C6 Re2 N2 90.3(4) . 3_666
C4 Re2 N2 177.2(4) . 3_666
C5 Re2 S2 175.1(3) . .
C6 Re2 S2 95.1(4) . .
C4 Re2 S2 92.5(4) . .
N2 Re2 S2 84.8(2) 3_666 .
C5 Re2 S1 95.0(4) . .
C6 Re2 S1 174.6(4) . .
C4 Re2 S1 93.0(4) . .
N2 Re2 S1 85.8(2) 3_666 .
S2 Re2 S1 80.81(9) . .
C17 S1 Re2 106.3(5) . .
C17 S1 Re1 111.2(5) . .
Re2 S1 Re1 98.51(10) . .
C21 S2 Re2 105.2(4) . .
C21 S2 Re1 111.6(4) . .
Re2 S2 Re1 98.38(10) . .
C7 N1 C11 117.3(10) . .
C7 N1 Re1 121.2(7) . .
C11 N1 Re1 121.5(8) . .
C14 N2 C16 115.8(10) . .
C14 N2 Re2 121.8(8) . 3_666
C16 N2 Re2 122.3(8) . 3_666
O1 C1 Re1 177.2(13) . .
O2 C2 Re1 176.9(11) . .
O3 C3 Re1 178.5(13) . .
O4 C4 Re2 177.6(11) . .
O5 C5 Re2 175.2(11) . .
O6 C6 Re2 177.4(11) . .
N1 C7 C8 122.1(11) . .
C9 C8 C7 121.0(11) . .
C8 C9 C10 115.9(10) . .
C8 C9 C12 123.0(10) . .
C10 C9 C12 121.2(10) . .
C11 C10 C9 120.3(11) . .
N1 C11 C10 123.2(11) . .
C13 C12 C15 115.2(10) . .
C13 C12 C9 122.2(11) . .
C15 C12 C9 122.6(10) . .
C12 C13 C14 121.3(11) . .
N2 C14 C13 123.2(11) . .
C16 C15 C12 120.0(11) . .
N2 C16 C15 124.4(11) . .
C18 C17 S1 116.3(10) . .
C19 C18 C17 115.7(13) . .
C18 C19 C20 112.3(13) . .
C22 C21 S2 114.5(8) . .
C23 C22 C21 109.4(10) . .
C24 C23 C22 113.2(12) . .
C26 C25 C29 121.0(14) . 3_566
C25 C26 C27 124.4(15) . .
C32 C27 C26 124.8(14) . .
C32 C27 C28 118.0(14) . .
C26 C27 C28 117.2(14) . .
C29 C28 C27 121.0(13) . .
C29 C28 C28 121.0(16) . 3_566
C27 C28 C28 117.9(15) . 3_566
C28 C29 C30 117.9(14) . .
C28 C29 C25 118.4(13) . 3_566
C30 C29 C25 123.7(14) . 3_566
C31 C30 C29 122.6(15) . .
C30 C31 C32 119.3(14) . .
C27 C32 C31 120.9(15) . .
O7 C33 C35 121.4(17) . .
O7 C33 C34 119.9(17) . .
C35 C33 C34 118.7(14) . .
O8 C36 C38 114(3) . .
O8 C36 C37 127(3) . .
C38 C36 C37 119(3) . .

loop_
_geom_bond_atom_site_label_1
_geom_bond_atom_site_label_2
_geom_bond_distance
_geom_bond_site_symmetry_2
Re1 C2 1.897(13) .
Re1 C3 1.924(13) .
Re1 C1 1.945(13) .
Re1 N1 2.223(9) .
Re1 S1 2.500(3) .
Re1 S2 2.507(3) .
Re2 C5 1.859(14) .
Re2 C6 1.911(13) .
Re2 C4 1.925(12) .
Re2 N2 2.217(9) 3_666
Re2 S2 2.496(3) .
Re2 S1 2.498(3) .
S1 C17 1.832(13) .
S2 C21 1.830(11) .
O1 C1 1.124(15) .
O2 C2 1.169(15) .
O3 C3 1.153(15) .
O4 C4 1.144(14) .
O5 C5 1.210(16) .
O6 C6 1.155(15) .
N1 C7 1.338(15) .
N1 C11 1.352(15) .
N2 C14 1.328(14) .
N2 C16 1.333(15) .
N2 Re2 2.217(9) 3_666
C7 C8 1.389(16) .
C8 C9 1.383(16) .
C9 C10 1.405(15) .
C9 C12 1.485(14) .
C10 C11 1.362(16) .
C12 C13 1.383(16) .
C12 C15 1.385(16) .
C13 C14 1.383(17) .
C15 C16 1.383(15) .
C17 C18 1.489(19) .
C18 C19 1.47(2) .
C19 C20 1.54(2) .
C21 C22 1.539(17) .
C22 C23 1.523(17) .
C23 C24 1.48(2) .
C25 C26 1.33(2) .
C25 C29 1.43(2) 3_566
C26 C27 1.423(19) .
C27 C32 1.39(2) .
C27 C28 1.442(19) .
C28 C29 1.398(19) .
C28 C28 1.47(3) 3_566
C29 C30 1.41(2) .
C29 C25 1.43(2) 3_566
C30 C31 1.36(2) .
C31 C32 1.42(2) .
O7 C33 1.186(17) .
C33 C35 1.51(2) .
C33 C34 1.52(2) .
O8 C36 1.247(18) .
C36 C38 1.483(18) .
C36 C37 1.518(18) .
